data_4502723
loop_
_publ_author_name
'Chen, Jing'
'Kampf, Jeff W.'
'McNeil, Anne J.'

_publ_section_title
;
 Comparing molecular gelators and nongelators based on solubilities and
 solid-state interactions.
;
_journal_issue 16
_journal_name_full 'Langmuir : the ACS journal of surfaces and colloids'
_journal_page_first 13076
_journal_page_last 13080
_journal_paper_doi 10.1021/la102500u
_journal_volume 26
_journal_year 2010
_chemical_formula_moiety 'C19 H15 N3 O8'
_chemical_formula_sum 'C19 H15 N3 O8'
_chemical_formula_weight 413.34
_chemical_name_systematic
;
 ?
;
_space_group_IT_number 2
_symmetry_cell_setting triclinic
_symmetry_space_group_name_Hall '-P 1'
_symmetry_space_group_name_H-M 'P -1'
_atom_sites_solution_hydrogens geom
_atom_sites_solution_primary direct
_atom_sites_solution_secondary difmap
_audit_creation_method SHELXL-97
_cell_angle_alpha 65.205(5)
_cell_angle_beta 72.708(5)
_cell_angle_gamma 88.913(5)
_cell_formula_units_Z 2
_cell_length_a 7.958(2)
_cell_length_b 10.806(3)
_cell_length_c 12.466(4)
_cell_measurement_reflns_used 3707
_cell_measurement_temperature 85(2)
_cell_measurement_theta_max 26.35
_cell_measurement_theta_min 2.70
_cell_volume 922.3(5)
_computing_cell_refinement 'Bruker SMART'
_computing_data_collection 'Bruker SMART-APEX'
_computing_data_reduction 'Bruker SAINT'
_computing_molecular_graphics 'Bruker SHELXTL'
_computing_publication_material 'Bruker SHELXTL'
_computing_structure_refinement 'SHELXL-97 (Sheldrick, 2008)'
_computing_structure_solution 'SHELXS-97 (Sheldrick, 2008)'
_diffrn_ambient_temperature 85(2)
_diffrn_measured_fraction_theta_full 0.996
_diffrn_measured_fraction_theta_max 0.996
_diffrn_measurement_device_type 'CCD area detector'
_diffrn_measurement_method 'phi and omega scans'
_diffrn_radiation_monochromator graphite
_diffrn_radiation_source 'fine-focus sealed tube'
_diffrn_radiation_type MoK\a
_diffrn_radiation_wavelength 0.71073
_diffrn_reflns_av_R_equivalents 0.0889
_diffrn_reflns_av_sigmaI/netI 0.0853
_diffrn_reflns_limit_h_max 9
_diffrn_reflns_limit_h_min -9
_diffrn_reflns_limit_k_max 13
_diffrn_reflns_limit_k_min -13
_diffrn_reflns_limit_l_max 15
_diffrn_reflns_limit_l_min -15
_diffrn_reflns_number 16859
_diffrn_reflns_theta_full 26.42
_diffrn_reflns_theta_max 26.42
_diffrn_reflns_theta_min 1.90
_exptl_absorpt_coefficient_mu 0.119
_exptl_absorpt_correction_T_max 0.9965
_exptl_absorpt_correction_T_min 0.9453
_exptl_absorpt_correction_type multi-scan
_exptl_absorpt_process_details
;
  Blessing, R. Acta Cryst. (1995) A51 33-38.
  Sheldrick, G.  SADABS (Version 2008/1) Bruker AXS area
  detector absorption and other corrections, University of
  Gottingen, Germany 2008.
;
_exptl_crystal_colour colorless
_exptl_crystal_density_diffrn 1.489
_exptl_crystal_density_method 'not measured'
_exptl_crystal_description needle
_exptl_crystal_F_000 428
_exptl_crystal_size_max 0.48
_exptl_crystal_size_mid 0.03
_exptl_crystal_size_min 0.03
_refine_diff_density_max 0.521
_refine_diff_density_min -0.512
_refine_diff_density_rms 0.141
_refine_ls_extinction_method none
_refine_ls_goodness_of_fit_ref 1.036
_refine_ls_hydrogen_treatment constr
_refine_ls_matrix_type full
_refine_ls_number_parameters 275
_refine_ls_number_reflns 3766
_refine_ls_number_restraints 0
_refine_ls_restrained_S_all 1.036
_refine_ls_R_factor_all 0.1183
_refine_ls_R_factor_gt 0.0776
_refine_ls_shift/su_max 0.000
_refine_ls_shift/su_mean 0.000
_refine_ls_structure_factor_coef Fsqd
_refine_ls_weighting_details 'calc w=1/[\s^2^(Fo^2^)+(0.1113P)^2^+0.0000P] where P=(Fo^2^+2Fc^2^)/3'
_refine_ls_weighting_scheme calc
_refine_ls_wR_factor_gt 0.1779
_refine_ls_wR_factor_ref 0.1986
_reflns_number_gt 2403
_reflns_number_total 3766
_reflns_threshold_expression >2sigma(I)
_cod_data_source_file la102500u_si_006.cif
_cod_data_source_block jcb93
_cod_depositor_comments
;
The following automatic conversions were performed:

'_symmetry_cell_setting' value 'Triclinic' changed to 'triclinic'
according to /home/saulius/struct/CIF-dictionaries/cif_core.dic
dictionary named 'cif_core.dic' version 2.4.2 from 2011-04-26.

Automatic conversion script
Id: cif_fix_values 1715 2011-07-08 13:25:40Z adriana 
;
_cod_original_cell_volume 922.2(5)
_cod_original_sg_symbol_H-M P-1
_cod_database_code 4502723

loop_
_symmetry_equiv_pos_as_xyz
'x, y, z'
'-x, -y, -z'

loop_
_atom_site_label
_atom_site_type_symbol
_atom_site_fract_x
_atom_site_fract_y
_atom_site_fract_z
_atom_site_U_iso_or_equiv
_atom_site_adp_type
_atom_site_occupancy
_atom_site_symmetry_multiplicity
_atom_site_calc_flag
_atom_site_refinement_flags
O1 O 0.5270(2) 0.8043(2) 0.54540(19) 0.0301(5) Uani 1 1 d .
O2 O 0.2405(2) 0.7660(2) 0.56257(18) 0.0256(5) Uani 1 1 d .
O3 O 0.4224(3) 0.1424(2) 0.7527(2) 0.0335(6) Uani 1 1 d .
O4 O 0.1493(2) 0.1915(2) 0.74330(19) 0.0264(5) Uani 1 1 d .
O5 O 0.1190(3) 0.1740(2) 0.3073(2) 0.0296(5) Uani 1 1 d .
O6 O 0.0069(3) 0.2982(2) 0.1635(2) 0.0306(5) Uani 1 1 d .
O7 O 0.0837(3) 0.7908(2) 0.00734(19) 0.0315(5) Uani 1 1 d .
O8 O 0.2261(3) 0.8836(2) 0.0846(2) 0.0337(6) Uani 1 1 d .
N1 N 0.3750(3) 0.4440(2) 0.8996(2) 0.0229(6) Uani 1 1 d .
N2 N 0.0806(3) 0.2836(3) 0.2403(2) 0.0239(6) Uani 1 1 d .
N3 N 0.1585(3) 0.7842(3) 0.0823(2) 0.0252(6) Uani 1 1 d .
C1 C 0.3867(3) 0.5696(3) 0.8077(3) 0.0223(6) Uani 1 1 d .
C2 C 0.3605(3) 0.5884(3) 0.6957(3) 0.0228(6) Uani 1 1 d .
C3 C 0.3212(3) 0.4724(3) 0.6797(3) 0.0231(7) Uani 1 1 d .
C4 C 0.3210(3) 0.3429(3) 0.7734(3) 0.0226(6) Uani 1 1 d .
C5 C 0.3460(3) 0.3321(3) 0.8826(3) 0.0235(7) Uani 1 1 d .
C6 C 0.4254(4) 0.6878(3) 0.8330(3) 0.0263(7) Uani 1 1 d .
H6A H 0.4439 0.6530 0.9145 0.039 Uiso 1 1 calc R
H6B H 0.3250 0.7418 0.8332 0.039 Uiso 1 1 calc R
H6C H 0.5324 0.7460 0.7681 0.039 Uiso 1 1 calc R
C7 C 0.3880(4) 0.7289(3) 0.5940(3) 0.0243(7) Uani 1 1 d .
C8 C 0.2577(4) 0.9033(3) 0.4647(3) 0.0305(7) Uani 1 1 d .
H8A H 0.3048 0.9696 0.4865 0.046 Uiso 1 1 calc R
H8B H 0.1412 0.9247 0.4555 0.046 Uiso 1 1 calc R
H8C H 0.3388 0.9084 0.3861 0.046 Uiso 1 1 calc R
C9 C 0.3057(4) 0.2158(3) 0.7547(3) 0.0242(7) Uani 1 1 d .
C10 C 0.1254(4) 0.0686(3) 0.7257(3) 0.0302(7) Uani 1 1 d .
H10A H 0.2192 0.0741 0.6516 0.045 Uiso 1 1 calc R
H10B H 0.0095 0.0619 0.7147 0.045 Uiso 1 1 calc R
H10C H 0.1315 -0.0127 0.7990 0.045 Uiso 1 1 calc R
C11 C 0.3390(4) 0.1962(3) 0.9883(3) 0.0265(7) Uani 1 1 d .
H11A H 0.3558 0.2104 1.0572 0.040 Uiso 1 1 calc R
H11B H 0.4331 0.1462 0.9604 0.040 Uiso 1 1 calc R
H11C H 0.2235 0.1427 1.0165 0.040 Uiso 1 1 calc R
C12 C 0.2888(3) 0.4863(3) 0.5684(3) 0.0229(6) Uani 1 1 d .
C13 C 0.2584(3) 0.4948(3) 0.4768(3) 0.0240(7) Uani 1 1 d .
C14 C 0.2171(3) 0.5078(3) 0.3690(3) 0.0227(6) Uani 1 1 d .
C15 C 0.2148(3) 0.6374(3) 0.2770(3) 0.0228(6) Uani 1 1 d .
H15A H 0.2474 0.7179 0.2829 0.027 Uiso 1 1 calc R
C16 C 0.1644(3) 0.6473(3) 0.1771(3) 0.0227(6) Uani 1 1 d .
C17 C 0.1188(3) 0.5342(3) 0.1629(3) 0.0231(6) Uani 1 1 d .
H17A H 0.0830 0.5433 0.0940 0.028 Uiso 1 1 calc R
C18 C 0.1273(3) 0.4073(3) 0.2529(3) 0.0219(6) Uani 1 1 d .
C19 C 0.1752(3) 0.3903(3) 0.3557(3) 0.0215(6) Uani 1 1 d .
H19A H 0.1796 0.3011 0.4161 0.026 Uiso 1 1 calc R

loop_
_atom_site_aniso_label
_atom_site_aniso_U_11
_atom_site_aniso_U_22
_atom_site_aniso_U_33
_atom_site_aniso_U_23
_atom_site_aniso_U_13
_atom_site_aniso_U_12
O1 0.0078(10) 0.0368(12) 0.0378(12) -0.0114(10) -0.0033(9) -0.0022(9)
O2 0.0057(9) 0.0326(12) 0.0346(12) -0.0121(10) -0.0049(8) 0.0046(8)
O3 0.0147(11) 0.0423(13) 0.0518(14) -0.0281(12) -0.0111(10) 0.0101(9)
O4 0.0102(10) 0.0321(11) 0.0386(12) -0.0179(10) -0.0061(9) 0.0018(8)
O5 0.0155(11) 0.0302(12) 0.0429(13) -0.0172(10) -0.0074(9) 0.0054(9)
O6 0.0151(11) 0.0429(13) 0.0398(13) -0.0230(11) -0.0095(10) 0.0036(9)
O7 0.0192(11) 0.0427(13) 0.0309(12) -0.0146(10) -0.0079(9) 0.0079(9)
O8 0.0178(11) 0.0297(12) 0.0484(14) -0.0137(11) -0.0080(10) 0.0006(9)
N1 0.0065(11) 0.0295(14) 0.0312(13) -0.0140(12) -0.0029(10) 0.0018(9)
N2 0.0068(11) 0.0312(14) 0.0304(13) -0.0141(12) -0.0004(10) 0.0014(10)
N3 0.0102(12) 0.0336(14) 0.0294(14) -0.0143(12) -0.0022(10) 0.0041(10)
C1 0.0045(13) 0.0320(16) 0.0294(16) -0.0149(14) -0.0018(11) 0.0039(11)
C2 0.0036(12) 0.0319(16) 0.0323(16) -0.0154(14) -0.0030(11) 0.0025(11)
C3 0.0034(13) 0.0324(16) 0.0304(16) -0.0143(14) 0.0000(11) 0.0011(11)
C4 0.0044(13) 0.0306(16) 0.0314(16) -0.0153(14) -0.0012(11) 0.0014(11)
C5 0.0029(12) 0.0320(16) 0.0342(16) -0.0156(14) -0.0023(11) 0.0024(11)
C6 0.0120(14) 0.0328(16) 0.0339(17) -0.0165(14) -0.0042(12) 0.0012(12)
C7 0.0084(14) 0.0347(17) 0.0345(16) -0.0208(14) -0.0049(12) 0.0050(12)
C8 0.0173(15) 0.0323(17) 0.0392(18) -0.0140(15) -0.0076(13) 0.0092(12)
C9 0.0095(14) 0.0312(16) 0.0269(15) -0.0107(13) -0.0019(11) 0.0024(12)
C10 0.0188(16) 0.0347(17) 0.0382(18) -0.0192(15) -0.0053(13) -0.0031(13)
C11 0.0141(14) 0.0324(16) 0.0346(17) -0.0165(14) -0.0070(13) 0.0036(12)
C12 0.0060(13) 0.0289(16) 0.0325(17) -0.0148(14) -0.0021(12) 0.0029(11)
C13 0.0052(13) 0.0296(16) 0.0341(17) -0.0144(14) -0.0011(12) 0.0018(11)
C14 0.0020(12) 0.0334(16) 0.0308(16) -0.0150(14) -0.0009(11) 0.0021(11)
C15 0.0038(12) 0.0317(16) 0.0324(16) -0.0171(14) -0.0002(11) 0.0016(11)
C16 0.0062(13) 0.0318(16) 0.0275(16) -0.0138(14) -0.0005(11) 0.0036(11)
C17 0.0039(12) 0.0338(16) 0.0292(15) -0.0140(14) -0.0015(11) 0.0029(11)
C18 0.0054(13) 0.0301(16) 0.0317(16) -0.0183(14) -0.0007(11) 0.0035(11)
C19 0.0052(12) 0.0256(15) 0.0290(15) -0.0107(13) -0.0009(11) 0.0044(10)

loop_
_atom_type_symbol
_atom_type_description
_atom_type_scat_dispersion_real
_atom_type_scat_dispersion_imag
_atom_type_scat_source
C C 0.0033 0.0016 'International Tables Vol C Tables 4.2.6.8 and 6.1.1.4'
H H 0.0000 0.0000 'International Tables Vol C Tables 4.2.6.8 and 6.1.1.4'
N N 0.0061 0.0033 'International Tables Vol C Tables 4.2.6.8 and 6.1.1.4'
O O 0.0106 0.0060 'International Tables Vol C Tables 4.2.6.8 and 6.1.1.4'

loop_
_geom_angle_atom_site_label_1
_geom_angle_atom_site_label_2
_geom_angle_atom_site_label_3
_geom_angle
C7 O2 C8 115.5(2)
C9 O4 C10 115.6(2)
C1 N1 C5 119.7(2)
O6 N2 O5 124.8(2)
O6 N2 C18 117.5(2)
O5 N2 C18 117.7(2)
O8 N3 O7 124.7(2)
O8 N3 C16 117.8(2)
O7 N3 C16 117.4(2)
N1 C1 C2 121.7(3)
N1 C1 C6 116.0(2)
C2 C1 C6 122.2(3)
C1 C2 C3 118.9(3)
C1 C2 C7 119.4(2)
C3 C2 C7 121.5(3)
C4 C3 C2 118.1(3)
C4 C3 C12 120.8(3)
C2 C3 C12 121.0(3)
C5 C4 C3 119.6(3)
C5 C4 C9 119.4(3)
C3 C4 C9 120.9(3)
N1 C5 C4 121.7(3)
N1 C5 C11 116.4(3)
C4 C5 C11 122.0(3)
O1 C7 O2 123.2(3)
O1 C7 C2 124.0(3)
O2 C7 C2 112.7(2)
O3 C9 O4 124.2(3)
O3 C9 C4 123.0(3)
O4 C9 C4 112.8(2)
C13 C12 C3 178.3(3)
C12 C13 C14 177.9(3)
C15 C14 C19 119.5(3)
C15 C14 C13 120.1(3)
C19 C14 C13 120.4(3)
C16 C15 C14 119.1(3)
C17 C16 C15 122.9(3)
C17 C16 N3 118.5(2)
C15 C16 N3 118.6(2)
C16 C17 C18 117.1(3)
C17 C18 C19 123.0(3)
C17 C18 N2 118.6(2)
C19 C18 N2 118.4(2)
C18 C19 C14 118.6(3)

loop_
_geom_bond_atom_site_label_1
_geom_bond_atom_site_label_2
_geom_bond_distance
O1 C7 1.215(3)
O2 C7 1.347(3)
O2 C8 1.448(4)
O3 C9 1.211(3)
O4 C9 1.337(3)
O4 C10 1.459(3)
O5 N2 1.225(3)
O6 N2 1.220(3)
O7 N3 1.226(3)
O8 N3 1.226(3)
N1 C1 1.342(4)
N1 C5 1.347(4)
N2 C18 1.477(4)
N3 C16 1.467(4)
C1 C2 1.402(4)
C1 C6 1.495(4)
C2 C3 1.404(4)
C2 C7 1.481(4)
C3 C4 1.397(4)
C3 C12 1.432(4)
C4 C5 1.390(4)
C4 C9 1.498(4)
C5 C11 1.494(4)
C12 C13 1.203(4)
C13 C14 1.427(4)
C14 C15 1.393(4)
C14 C19 1.406(4)
C15 C16 1.380(4)
C16 C17 1.376(4)
C17 C18 1.376(4)
C18 C19 1.382(4)
